data_4501730
loop_
_publ_author_name
'Jing, Xuemin'
'Meng, He'
'Li, Guanghua'
'Yu, Yang'
'Huo, Qisheng'
'Eddaoudi, Mohamed'
'Liu, Yunling'

_publ_section_title
;
 Construction of Three Metal&#x2212;Organic Frameworks Based on
 Multifunctional T-Shaped Tripodal Ligands, H3PyImDC
;
_journal_issue 8
_journal_name_full 'Crystal Growth &amp; Design'
_journal_page_first 3489
_journal_paper_doi 10.1021/cg1003403
_journal_volume 10
_journal_year 2010
_chemical_formula_moiety 'C40 H23 N12 Nd3 O18'
_chemical_formula_sum 'C40 H23 N12 Nd3 O18'
_chemical_formula_weight 1392.42
_chemical_melting_point ?
_chemical_name_systematic
; 
 ? 
;
_space_group_IT_number 70
_symmetry_cell_setting orthorhombic
_symmetry_space_group_name_Hall '-F 2uv 2vw'
_symmetry_space_group_name_H-M 'F d d d :2'
_atom_sites_solution_hydrogens none
_atom_sites_solution_primary direct
_atom_sites_solution_secondary difmap
_audit_creation_method SHELXL-97
_cell_angle_alpha 90.00
_cell_angle_beta 90.00
_cell_angle_gamma 90.00
_cell_formula_units_Z 8
_cell_length_a 16.847(2)
_cell_length_b 20.710(4)
_cell_length_c 22.468(3)
_cell_measurement_reflns_used 2453
_cell_measurement_temperature 296(2)
_cell_measurement_theta_max 28.34
_cell_measurement_theta_min 1.80
_cell_volume 7839(2)
_computing_cell_refinement Process-auto
_computing_data_collection Process-auto
_computing_data_reduction Process-auto
_computing_structure_refinement 'SHELXL-97 (Sheldrick, 1997)'
_computing_structure_solution 'SHELXS-97 (Sheldrick, 1990)'
_diffrn_ambient_temperature 296(2)
_diffrn_detector_area_resol_mean 10.0
_diffrn_measured_fraction_theta_full 0.999
_diffrn_measured_fraction_theta_max 0.999
_diffrn_measurement_device_type 'Rigaku RAXIS-RAPID'
_diffrn_measurement_method omega-scan
_diffrn_radiation_monochromator graphite
_diffrn_radiation_source 'fine-focus sealed tube'
_diffrn_radiation_type MoK\a
_diffrn_radiation_wavelength 0.71073
_diffrn_reflns_av_R_equivalents 0.0311
_diffrn_reflns_av_sigmaI/netI 0.0225
_diffrn_reflns_limit_h_max 22
_diffrn_reflns_limit_h_min -22
_diffrn_reflns_limit_k_max 27
_diffrn_reflns_limit_k_min -12
_diffrn_reflns_limit_l_max 29
_diffrn_reflns_limit_l_min -29
_diffrn_reflns_number 13232
_diffrn_reflns_theta_full 28.34
_diffrn_reflns_theta_max 28.34
_diffrn_reflns_theta_min 1.80
_diffrn_standards_decay_% 0
_diffrn_standards_interval_count 0
_diffrn_standards_interval_time 0
_diffrn_standards_number 0
_exptl_absorpt_coefficient_mu 4.020
_exptl_absorpt_correction_T_max 1.0000
_exptl_absorpt_correction_T_min 0.9241
_exptl_absorpt_correction_type empirical
_exptl_absorpt_process_details Process-auto
_exptl_crystal_colour colourless
_exptl_crystal_density_diffrn 2.360
_exptl_crystal_density_meas ?
_exptl_crystal_density_method 'not measured'
_exptl_crystal_description block
_exptl_crystal_F_000 5368
_exptl_crystal_size_max 0.24
_exptl_crystal_size_mid 0.22
_exptl_crystal_size_min 0.18
_refine_diff_density_max 2.591
_refine_diff_density_min -0.918
_refine_diff_density_rms 0.189
_refine_ls_extinction_method none
_refine_ls_goodness_of_fit_ref 1.157
_refine_ls_hydrogen_treatment none
_refine_ls_matrix_type full
_refine_ls_number_parameters 198
_refine_ls_number_reflns 2453
_refine_ls_number_restraints 24
_refine_ls_restrained_S_all 1.152
_refine_ls_R_factor_all 0.0463
_refine_ls_R_factor_gt 0.0342
_refine_ls_shift/su_max 0.000
_refine_ls_shift/su_mean 0.000
_refine_ls_structure_factor_coef Fsqd
_refine_ls_weighting_details 'calc w=1/[\s^2^(Fo^2^)+(0.0338P)^2^+192.1422P] where P=(Fo^2^+2Fc^2^)/3'
_refine_ls_weighting_scheme calc
_refine_ls_wR_factor_gt 0.0815
_refine_ls_wR_factor_ref 0.0911
_reflns_number_gt 1953
_reflns_number_total 2453
_reflns_threshold_expression >2sigma(I)
_cod_data_source_file cg1003403_si_004.cif
_cod_data_source_block fddd
_cod_depositor_comments
;
The following automatic conversions were performed:

'_chemical_melting_point' value 'not measured' was changed to '?' -
the value is undefined or not given.

'_symmetry_cell_setting' value
'Orthorhombic' changed to 'orthorhombic' according to
/home/saulius/struct/CIF-dictionaries/cif_core.dic dictionary named
'cif_core.dic' version 2.4.2 from 2011-04-26.

Automatic conversion script
Id: cif_fix_values 1715 2011-07-08 13:25:40Z adriana 

The following automatic conversions were performed:

'_exptl_crystal_density_meas' value 'none' was changed to '?' - the
value is perceived as not measured.

Automatic conversion script
Id: cif_fix_values 3008 2015-01-20 13:52:24Z robertas 
;
_cod_original_sg_symbol_H-M Fddd
_cod_database_code 4501730

loop_
_symmetry_equiv_pos_as_xyz
'x, y, z'
'-x+3/4, -y+3/4, z'
'-x+3/4, y, -z+3/4'
'x, -y+3/4, -z+3/4'
'x, y+1/2, z+1/2'
'-x+3/4, -y+5/4, z+1/2'
'-x+3/4, y+1/2, -z+5/4'
'x, -y+5/4, -z+5/4'
'x+1/2, y, z+1/2'
'-x+5/4, -y+3/4, z+1/2'
'-x+5/4, y, -z+5/4'
'x+1/2, -y+3/4, -z+5/4'
'x+1/2, y+1/2, z'
'-x+5/4, -y+5/4, z'
'-x+5/4, y+1/2, -z+3/4'
'x+1/2, -y+5/4, -z+3/4'
'-x, -y, -z'
'x-3/4, y-3/4, -z'
'x-3/4, -y, z-3/4'
'-x, y-3/4, z-3/4'
'-x, -y+1/2, -z+1/2'
'x-3/4, y-1/4, -z+1/2'
'x-3/4, -y+1/2, z-1/4'
'-x, y-1/4, z-1/4'
'-x+1/2, -y, -z+1/2'
'x-1/4, y-3/4, -z+1/2'
'x-1/4, -y, z-1/4'
'-x+1/2, y-3/4, z-1/4'
'-x+1/2, -y+1/2, -z'
'x-1/4, y-1/4, -z'
'x-1/4, -y+1/2, z-3/4'
'-x+1/2, y-1/4, z-3/4'

loop_
_atom_site_label
_atom_site_type_symbol
_atom_site_fract_x
_atom_site_fract_y
_atom_site_fract_z
_atom_site_U_iso_or_equiv
_atom_site_adp_type
_atom_site_occupancy
_atom_site_symmetry_multiplicity
_atom_site_calc_flag
_atom_site_refinement_flags
Nd1 Nd 0.3750 -0.1250 0.187897(15) 0.01773(11) Uani 1 2 d S
Nd2 Nd 0.1250 0.1250 0.1250 0.01340(12) Uani 1 4 d S
O1 O 0.2794(2) -0.04183(19) 0.18860(17) 0.0311(9) Uani 1 1 d .
O2 O 0.2131(3) 0.0413(2) 0.15192(18) 0.0367(10) Uani 1 1 d .
O3 O 0.1907(2) 0.08454(19) 0.03296(16) 0.0258(8) Uani 1 1 d .
O4 O 0.2435(2) 0.0545(2) -0.05127(17) 0.0317(9) Uani 1 1 d .
O1W O 0.097(2) 0.0223(18) 0.6231(18) 0.034(7) Uani 0.20 1 d PU
O1W' O 0.115(3) 0.0097(11) 0.627(3) 0.045(8) Uani 0.30 1 d PU
N1 N 0.3770(2) -0.0497(2) 0.09527(18) 0.0210(8) Uani 1 1 d .
N2 N 0.3640(2) -0.0135(2) 0.00163(19) 0.0233(9) Uani 1 1 d .
N3 N 0.5952(4) -0.1447(3) 0.0513(5) 0.078(3) Uani 1 1 d .
C1 C 0.3126(3) -0.0085(2) 0.0927(2) 0.0198(9) Uani 1 1 d .
C2 C 0.3039(3) 0.0135(2) 0.0349(2) 0.0199(9) Uani 1 1 d .
C3 C 0.4062(3) -0.0503(2) 0.0396(2) 0.0218(10) Uani 1 1 d .
C4 C 0.6115(8) -0.1628(7) 0.0048(9) 0.034(3) Uani 0.50 1 d P
C4' C 0.5981(14) -0.1530(9) -0.0268(10) 0.045(4) Uani 0.50 1 d P
C5 C 0.5617(11) -0.1450(9) -0.0442(8) 0.033(4) Uani 0.50 1 d PU
C5' C 0.5515(10) -0.1263(8) -0.0641(7) 0.036(3) Uani 0.50 1 d PU
C6 C 0.4926(5) -0.1026(5) -0.0369(3) 0.055(2) Uani 1 1 d .
C7 C 0.4771(3) -0.0875(2) 0.0221(2) 0.0245(10) Uani 1 1 d .
C8 C 0.5303(3) -0.1085(3) 0.0656(3) 0.0368(14) Uani 1 1 d .
C9 C 0.2641(3) -0.0017(3) 0.1472(2) 0.0243(10) Uani 1 1 d .
C10 C 0.2434(3) 0.0534(2) 0.0046(2) 0.0193(9) Uani 1 1 d .

loop_
_atom_site_aniso_label
_atom_site_aniso_U_11
_atom_site_aniso_U_22
_atom_site_aniso_U_33
_atom_site_aniso_U_23
_atom_site_aniso_U_13
_atom_site_aniso_U_12
Nd1 0.01693(18) 0.01768(18) 0.01857(18) 0.000 0.000 0.00208(13)
Nd2 0.0119(2) 0.0131(2) 0.0152(2) 0.000 0.000 0.000
O1 0.033(2) 0.030(2) 0.031(2) 0.0097(16) 0.0099(16) 0.0161(17)
O2 0.038(2) 0.042(2) 0.029(2) 0.0050(18) 0.0052(17) 0.025(2)
O3 0.0220(18) 0.032(2) 0.0233(18) 0.0023(15) -0.0006(14) 0.0108(16)
O4 0.030(2) 0.042(2) 0.0233(18) 0.0068(17) 0.0038(15) 0.0166(18)
O1W 0.039(11) 0.037(10) 0.026(9) 0.004(8) 0.006(8) 0.013(8)
O1W' 0.045(14) 0.045(10) 0.044(10) 0.002(9) 0.002(10) 0.003(9)
N1 0.0201(19) 0.020(2) 0.023(2) 0.0004(15) 0.0011(17) 0.0036(16)
N2 0.024(2) 0.025(2) 0.0214(19) 0.0040(17) 0.0022(16) 0.0041(17)
N3 0.023(3) 0.040(4) 0.171(10) 0.026(5) 0.006(4) 0.003(3)
C1 0.016(2) 0.020(2) 0.023(2) -0.0006(18) -0.0010(17) 0.0015(18)
C2 0.017(2) 0.021(2) 0.022(2) 0.0017(18) 0.0005(17) 0.0009(18)
C3 0.019(2) 0.021(2) 0.026(2) -0.0005(19) 0.0023(18) 0.0017(19)
C4 0.014(6) 0.032(7) 0.055(10) -0.011(8) 0.005(7) 0.003(4)
C4' 0.046(12) 0.039(9) 0.050(12) -0.016(9) 0.017(10) 0.005(8)
C5 0.022(6) 0.043(7) 0.034(7) -0.004(6) 0.004(6) 0.009(6)
C5' 0.033(6) 0.039(6) 0.036(6) 0.002(6) 0.003(5) 0.006(5)
C6 0.038(4) 0.082(6) 0.045(4) -0.025(4) 0.015(3) -0.004(4)
C7 0.016(2) 0.022(2) 0.036(3) -0.001(2) 0.006(2) -0.0003(19)
C8 0.017(2) 0.037(3) 0.057(4) 0.014(3) 0.003(2) 0.005(2)
C9 0.026(2) 0.025(2) 0.023(2) 0.000(2) 0.0011(19) 0.004(2)
C10 0.014(2) 0.019(2) 0.025(2) 0.0012(19) -0.0002(17) 0.0011(17)

loop_
_atom_type_symbol
_atom_type_description
_atom_type_scat_dispersion_real
_atom_type_scat_dispersion_imag
_atom_type_scat_source
C C 0.0033 0.0016 'International Tables Vol C Tables 4.2.6.8 and 6.1.1.4'
H H 0.0000 0.0000 'International Tables Vol C Tables 4.2.6.8 and 6.1.1.4'
N N 0.0061 0.0033 'International Tables Vol C Tables 4.2.6.8 and 6.1.1.4'
O O 0.0106 0.0060 'International Tables Vol C Tables 4.2.6.8 and 6.1.1.4'
Nd Nd -0.1943 3.0179 'International Tables Vol C Tables 4.2.6.8 and 6.1.1.4'

loop_
_geom_angle_atom_site_label_1
_geom_angle_atom_site_label_2
_geom_angle_atom_site_label_3
_geom_angle
_geom_angle_site_symmetry_1
_geom_angle_site_symmetry_3
O1 Nd1 O1 179.24(19) . 2_545
O1 Nd1 O4 96.82(15) . 19_656
O1 Nd1 O4 83.10(15) 2_545 19_656
O1 Nd1 O4 83.10(15) . 32_556
O1 Nd1 O4 96.82(15) 2_545 32_556
O4 Nd1 O4 168.76(17) 19_656 32_556
O1 Nd1 O3 92.91(14) . 19_656
O1 Nd1 O3 86.45(13) 2_545 19_656
O4 Nd1 O3 51.38(12) 19_656 19_656
O4 Nd1 O3 117.39(12) 32_556 19_656
O1 Nd1 O3 86.45(13) . 32_556
O1 Nd1 O3 92.91(14) 2_545 32_556
O4 Nd1 O3 117.39(12) 19_656 32_556
O4 Nd1 O3 51.38(12) 32_556 32_556
O3 Nd1 O3 66.02(16) 19_656 32_556
O1 Nd1 N1 115.72(14) . 2_545
O1 Nd1 N1 64.95(13) 2_545 2_545
O4 Nd1 N1 116.19(13) 19_656 2_545
O4 Nd1 N1 73.46(13) 32_556 2_545
O3 Nd1 N1 150.94(13) 19_656 2_545
O3 Nd1 N1 117.91(13) 32_556 2_545
O1 Nd1 N1 64.95(13) . .
O1 Nd1 N1 115.72(14) 2_545 .
O4 Nd1 N1 73.46(13) 19_656 .
O4 Nd1 N1 116.19(13) 32_556 .
O3 Nd1 N1 117.91(13) 19_656 .
O3 Nd1 N1 150.94(13) 32_556 .
N1 Nd1 N1 73.68(18) 2_545 .
O1 Nd1 C10 95.33(14) . 19_656
O1 Nd1 C10 84.27(13) 2_545 19_656
O4 Nd1 C10 25.45(13) 19_656 19_656
O4 Nd1 C10 143.31(13) 32_556 19_656
O3 Nd1 C10 25.93(12) 19_656 19_656
O3 Nd1 C10 91.94(13) 32_556 19_656
N1 Nd1 C10 136.76(13) 2_545 19_656
N1 Nd1 C10 95.59(13) . 19_656
O1 Nd1 C10 84.27(13) . 32_556
O1 Nd1 C10 95.33(14) 2_545 32_556
O4 Nd1 C10 143.31(13) 19_656 32_556
O4 Nd1 C10 25.45(13) 32_556 32_556
O3 Nd1 C10 91.94(13) 19_656 32_556
O3 Nd1 C10 25.93(12) 32_556 32_556
N1 Nd1 C10 95.59(13) 2_545 32_556
N1 Nd1 C10 136.76(13) . 32_556
C10 Nd1 C10 117.87(19) 19_656 32_556
O2 Nd2 O2 85.5(2) 8_544 14_445
O2 Nd2 O2 150.3(2) 8_544 11_454
O2 Nd2 O2 102.1(2) 14_445 11_454
O2 Nd2 O2 102.1(2) 8_544 .
O2 Nd2 O2 150.3(2) 14_445 .
O2 Nd2 O2 85.5(2) 11_454 .
O2 Nd2 O3 79.59(14) 8_544 14_445
O2 Nd2 O3 71.73(13) 14_445 14_445
O2 Nd2 O3 75.82(14) 11_454 14_445
O2 Nd2 O3 137.65(13) . 14_445
O2 Nd2 O3 75.82(14) 8_544 .
O2 Nd2 O3 137.65(13) 14_445 .
O2 Nd2 O3 79.59(14) 11_454 .
O2 Nd2 O3 71.73(13) . .
O3 Nd2 O3 67.72(16) 14_445 .
O2 Nd2 O3 71.73(13) 8_544 8_544
O2 Nd2 O3 79.59(14) 14_445 8_544
O2 Nd2 O3 137.65(13) 11_454 8_544
O2 Nd2 O3 75.82(14) . 8_544
O3 Nd2 O3 140.68(18) 14_445 8_544
O3 Nd2 O3 127.27(17) . 8_544
O2 Nd2 O3 137.65(13) 8_544 11_454
O2 Nd2 O3 75.82(14) 14_445 11_454
O2 Nd2 O3 71.73(13) 11_454 11_454
O2 Nd2 O3 79.59(14) . 11_454
O3 Nd2 O3 127.27(17) 14_445 11_454
O3 Nd2 O3 140.68(18) . 11_454
O3 Nd2 O3 67.72(16) 8_544 11_454
C9 O1 Nd1 127.6(3) . .
C9 O2 Nd2 160.0(4) . .
C10 O3 Nd2 154.0(3) . .
C10 O3 Nd1 92.8(3) . 27
Nd2 O3 Nd1 113.13(13) . 27
C10 O4 Nd1 96.2(3) . 27
O1W' O1W O1W 23(4) 11_455 11_455
O1W' O1W' O1W 27(10) 11_455 11_455
C3 N1 C1 104.6(4) . .
C3 N1 Nd1 138.1(3) . .
C1 N1 Nd1 113.2(3) . .
C3 N2 C2 105.8(4) . .
C4 N3 C8 125.9(11) . .
C4 N3 C4' 18.6(10) . .
C8 N3 C4' 108.0(9) . .
N1 C1 C2 109.1(4) . .
N1 C1 C9 117.2(4) . .
C2 C1 C9 133.4(4) . .
N2 C2 C1 107.3(4) . .
N2 C2 C10 118.8(4) . .
C1 C2 C10 133.7(4) . .
N1 C3 N2 113.1(4) . .
N1 C3 C7 123.3(5) . .
N2 C3 C7 123.5(5) . .
C4' C4 N3 133(2) . .
C4' C4 C5 19.0(18) . .
N3 C4 C5 118.6(13) . .
C4' C4 C5' 16.3(17) . .
N3 C4 C5' 117.6(11) . .
C5 C4 C5' 8.4(10) . .
C5 C4' C4 141(4) . .
C5 C4' C5' 19(2) . .
C4 C4' C5' 154(3) . .
C5 C4' N3 119(2) . .
C4 C4' N3 28.2(15) . .
C5' C4' N3 126.5(14) . .
C5' C5 C4' 138(4) . .
C5' C5 C4 152(3) . .
C4' C5 C4 19.7(18) . .
C5' C5 C6 59(2) . .
C4' C5 C6 137(2) . .
C4 C5 C6 122.2(13) . .
C5 C5' C6 96(3) . .
C5 C5' C4' 23(2) . .
C6 C5' C4' 109.6(15) . .
C5 C5' C4 20(2) . .
C6 C5' C4 99.8(11) . .
C4' C5' C4 9.8(10) . .
C5' C6 C7 134.2(11) . .
C5' C6 C5 24.7(8) . .
C7 C6 C5 113.0(10) . .
C6 C7 C8 118.6(6) . .
C6 C7 C3 121.7(6) . .
C8 C7 C3 119.7(5) . .
N3 C8 C7 121.4(7) . .
O2 C9 O1 123.1(5) . .
O2 C9 C1 121.4(5) . .
O1 C9 C1 115.5(4) . .
O4 C10 O3 119.6(4) . .
O4 C10 C2 118.1(4) . .
O3 C10 C2 122.3(4) . .
O4 C10 Nd1 58.4(3) . 27
O3 C10 Nd1 61.2(2) . 27
C2 C10 Nd1 175.9(3) . 27

loop_
_geom_bond_atom_site_label_1
_geom_bond_atom_site_label_2
_geom_bond_distance
_geom_bond_site_symmetry_2
Nd1 O1 2.359(4) .
Nd1 O1 2.359(4) 2_545
Nd1 O4 2.486(4) 19_656
Nd1 O4 2.486(4) 32_556
Nd1 O3 2.547(3) 19_656
Nd1 O3 2.547(3) 32_556
Nd1 N1 2.601(4) 2_545
Nd1 N1 2.601(4) .
Nd1 C10 2.902(5) 19_656
Nd1 C10 2.902(5) 32_556
Nd2 O2 2.361(4) 8_544
Nd2 O2 2.361(4) 14_445
Nd2 O2 2.361(4) 11_454
Nd2 O2 2.361(4) .
Nd2 O3 2.490(4) 14_445
Nd2 O3 2.490(4) .
Nd2 O3 2.490(4) 8_544
Nd2 O3 2.490(4) 11_454
O1 C9 1.273(6) .
O2 C9 1.242(6) .
O3 C10 1.270(6) .
O3 Nd1 2.547(3) 27
O4 C10 1.254(6) .
O4 Nd1 2.486(4) 27
O1W O1W' 0.69(5) 11_455
O1W O1W 0.94(7) 11_455
O1W' O1W' 0.36(10) 11_455
O1W' O1W 0.69(5) 11_455
N1 C3 1.343(6) .
N1 C1 1.382(6) .
N2 C3 1.347(6) .
N2 C2 1.378(6) .
N3 C4 1.143(19) .
N3 C8 1.365(9) .
N3 C4' 1.76(2) .
C1 C2 1.382(7) .
C1 C9 1.481(7) .
C2 C10 1.478(6) .
C3 C7 1.476(7) .
C4 C4' 0.77(2) .
C4 C5 1.43(2) .
C4 C5' 2.00(2) .
C4' C5 0.75(2) .
C4' C5' 1.28(3) .
C5 C5' 0.616(17) .
C5 C6 1.467(19) .
C5' C6 1.264(17) .
C6 C7 1.387(8) .
C7 C8 1.396(8) .
C10 Nd1 2.902(5) 27
